data_7240871
loop_
_publ_author_name
'Dittrich, Birger'
'Sever, Christoph'
'Luebben, Jens'

_publ_section_title
;
 Disappearing Disorder
;
_journal_name_full CrystEngComm
_journal_paper_doi 10.1039/D0CE00300J
_journal_year 2020
_chemical_absolute_configuration ad
_chemical_formula_sum 'C12 H19 N3 O5 S'
_chemical_formula_weight 317.36
_chemical_name_systematic 'Imipenem monohydrate'
_chemical_properties_physical Heat-sensitive
_space_group_crystal_system orthorhombic
_space_group_IT_number 19
_space_group_name_Hall 'P 2ac 2ab'
_space_group_name_H-M_alt 'P 21 21 21'
_atom_sites_solution_hydrogens mixed
_audit_conform_dict_location ftp://ftp.iucr.org/pub/cif_core.dic
_audit_conform_dict_name cif_core.dic
_audit_conform_dict_version 2.3
_audit_creation_date '13-Jan-01 T11:34:53-00:00'
_audit_creation_method 'XD routine XDCIF'
_audit_update_record
;
2020-07-05 deposited with the CCDC.	2020-07-09 downloaded from the CCDC.
;
_cell_angle_alpha 90
_cell_angle_beta 90
_cell_angle_gamma 90
_cell_formula_units_Z 4
_cell_length_a 8.1964(3)
_cell_length_b 11.0921(4)
_cell_length_c 15.3137(6)
_cell_measurement_reflns_used 7601
_cell_measurement_temperature 120K(2)
_cell_measurement_theta_max 27.1424
_cell_measurement_theta_min 2.6601
_cell_volume 1392.25(9)
_computing_molecular_graphics 'H\"ubschle, (2011)'
_computing_publication_material 'L\"ubben, (to be published)'
_computing_structure_refinement
;
Dittrich et al, (2013)
Volkov et al, (2006)
;
_diffrn_ambient_temperature 120K(2)
_diffrn_measured_fraction_theta_full 0.998
_diffrn_measured_fraction_theta_max 0.991
_diffrn_measurement_device_type 'HUBER TYP 512 Diffractometer with APEX I CCD detector'
_diffrn_radiation_type MoK\a
_diffrn_radiation_wavelength 0.7107
_diffrn_reflns_av_R_equivalents 0.0972
_diffrn_reflns_av_unetI/netI 0.0405
_diffrn_reflns_Laue_measured_fraction_full 0.998
_diffrn_reflns_Laue_measured_fraction_max 0.991
_diffrn_reflns_limit_h_max 10
_diffrn_reflns_limit_h_min -10
_diffrn_reflns_limit_k_max 14
_diffrn_reflns_limit_k_min -13
_diffrn_reflns_limit_l_max 19
_diffrn_reflns_limit_l_min -19
_diffrn_reflns_number 3085
_diffrn_reflns_point_group_measured_fraction_full 0.998
_diffrn_reflns_point_group_measured_fraction_max 0.991
_diffrn_reflns_theta_full 25.241
_diffrn_reflns_theta_max 27.187
_diffrn_reflns_theta_min 2.267
_exptl_absorpt_coefficient_mu 0.259
_exptl_absorpt_correction_T_max 0.7455
_exptl_absorpt_correction_T_min 0.6766
_exptl_absorpt_correction_type empirical
_exptl_absorpt_process_details
;
SADABS version 2015/1 (G. M. Sheldrick, 2015)
;
_exptl_crystal_density_diffrn 1.514
_exptl_crystal_description plate
_exptl_crystal_F_000 672
_exptl_crystal_size_max 0.09
_exptl_crystal_size_mid 0.0045
_exptl_crystal_size_min 0.0011
_refine_diff_density_max 0.465
_refine_diff_density_min -0.414
_refine_diff_density_rms 0.085
_refine_ls_abs_structure_details
;
Flack x determined using 1103 quotients 
[(I+)-(I-)]/[(I+)+(I-)] (Parsons, Flack and Wagner, Acta 
Cryst. B69 (2013) 249-259). 
;
_refine_ls_abs_structure_Flack 0.06(4)
_refine_ls_extinction_method none
_refine_ls_goodness_of_fit_ref 2.136
_refine_ls_matrix_type full
_refine_ls_number_parameters 190
_refine_ls_number_reflns 2804
_refine_ls_number_restraints 0
_refine_ls_R_factor_all 0.053
_refine_ls_R_factor_gt 0.041
_refine_ls_shift/su_max 0
_refine_ls_structure_factor_coef Fsqd
_refine_ls_weighting_details
;
calc w2 = 1/[s^2^(Fo^2^)] 
;
_refine_ls_weighting_scheme calc
_refine_ls_wR_factor_ref 0.061
_reflns_Friedel_coverage 0.732
_reflns_Friedel_fraction_full 0.999
_reflns_Friedel_fraction_max 0.992
_reflns_number_gt 2804
_reflns_number_total 3085
_reflns_threshold_expression 'I > 2\s(I)'
_cod_data_source_file d0ce00300j2.cif
_cod_data_source_block imi_120
_cod_database_code 7240871

loop_
_space_group_symop_id
_space_group_symop_operation_xyz
1 +X,+Y,+Z
2 1/2-X,-Y,1/2+Z
3 -X,1/2+Y,1/2-Z
4 1/2+X,1/2-Y,-Z

loop_
_atom_local_axes_atom_label
_atom_local_axes_atom0
_atom_local_axes_ax1
_atom_local_axes_atom1
_atom_local_axes_atom2
_atom_local_axes_ax2
S(1) DUM1 Z S(1) C(2) Y
O(1) C(6) Z O(1) N(1) Y
O(2) C(7) X O(2) O(3) Y
O(3) C(7) X O(3) O(2) Y
O(4) C(11) X O(4) H(4O) Y
O(1W) DUM2 Z O(1W) H(1W) Y
N(1) DUM3 Z N(1) C(6) Y
N(2) C(10) X N(2) C(9) Y
N(3) C(10) Z N(3) H(32N) Y
C(1) C(2) X C(1) N(1) Y
C(2) S(1) X C(2) C(1) Y
C(3) DUM4 Z C(3) C(2) Y
C(4) N(1) X C(4) H(4A) Y
C(5) H(5) Z C(5) C(11) X
C(6) O(1) X C(6) N(1) Y
C(7) O(2) X C(7) O(3) Y
C(8) S(1) X C(8) C(9) Y
C(9) N(2) X C(9) C(8) Y
C(10) N(3) X C(10) N(2) Y
C(11) O(4) X C(11) C(5) Y
C(12) C(11) Z C(12) H(12C) X
H(4O) O(4) Z H(4O) C(11) Y
H(1W) O(1W) Z H(1W) H(2W) Y
H(2W) O(1W) Z H(2W) H(1W) Y
H(2) N(2) Z H(2) C(10) Y
H(31N) N(3) Z H(31N) C(10) Y
H(32N) N(3) Z H(32N) C(10) Y
H(3A) C(3) Z H(3A) C(2) Y
H(3B) C(3) Z H(3B) C(2) Y
H(4A) C(4) Z H(4A) N(1) Y
H(5) C(5) Z H(5) C(11) Y
H(8A) C(8) Z H(8A) S(1) Y
H(8B) C(8) Z H(8B) S(1) Y
H(9A) C(9) Z H(9A) N(2) Y
H(9B) C(9) Z H(9B) N(2) Y
H(10) C(10) Z H(10) N(3) Y
H(11) C(11) Z H(11) O(4) Y
H(12A) C(12) Z H(12A) C(11) Y
H(12B) C(12) Z H(12B) C(11) Y
H(12C) C(12) Z H(12C) C(11) Y

loop_
_atom_site_label
_atom_site_type_symbol
_atom_site_fract_x
_atom_site_fract_y
_atom_site_fract_z
_atom_site_U_iso_or_equiv
_atom_site_adp_type
_atom_site_occupancy
_atom_site_symmetry_multiplicity
S(1) S 0.47153(8) 0.50551(6) 0.45490(4) 0.013 Uani 1 4
O(1) O 0.5798(2) 0.90461(15) 0.65166(11) 0.02 Uani 1 4
O(2) O 0.3506(2) 0.67791(15) 0.71582(12) 0.018 Uani 1 4
O(3) O 0.4230(2) 0.51422(16) 0.63940(11) 0.018 Uani 1 4
O(4) O 0.4330(2) 1.13402(14) 0.40600(12) 0.019 Uani 1 4
O(1W) O 0.6878(2) 0.40364(14) 0.70729(11) 0.018 Uani 1 4
N(1) N 0.3717(3) 0.82259(18) 0.56276(13) 0.012 Uani 1 4
N(2) N 0.6891(3) 0.38738(18) 0.28877(14) 0.017 Uani 1 4
N(3) N 0.7298(3) 0.1848(2) 0.32282(15) 0.019 Uani 1 4
C(1) C 0.3953(3) 0.6934(2) 0.56446(16) 0.012 Uani 1 4
C(2) C 0.4284(3) 0.6536(2) 0.48292(16) 0.011 Uani 1 4
C(3) C 0.4322(3) 0.7563(2) 0.41640(16) 0.014 Uani 1 4
C(4) C 0.3740(3) 0.8652(2) 0.47029(16) 0.013 Uani 1 4
C(5) C 0.4988(3) 0.9645(2) 0.49750(15) 0.013 Uani 1 4
C(6) C 0.4990(3) 0.9004(2) 0.58635(16) 0.013 Uani 1 4
C(7) C 0.3877(3) 0.6260(2) 0.64706(16) 0.013 Uani 1 4
C(8) C 0.4556(3) 0.5109(2) 0.33705(15) 0.016 Uani 1 4
C(9) C 0.5115(3) 0.3911(2) 0.29885(17) 0.017 Uani 1 4
C(10) C 0.7811(3) 0.2912(2) 0.29599(17) 0.017 Uani 1 4
C(11) C 0.4422(3) 1.0958(2) 0.49460(16) 0.014 Uani 1 4
C(12) C 0.5635(3) 1.1756(2) 0.54249(18) 0.019 Uani 1 4
H(4O) H 0.3310 1.1096 0.3812 0.0285(7) Uiso 1 4
H(1W) H 0.5834 0.4297 0.6865 0.0266(7) Uiso 1 4
H(2W) H 0.6750 0.3409 0.7497 0.0266(7) Uiso 1 4
H(2) H 0.7458 0.4656 0.2753 0.0209(6) Uiso 1 4
H(31N) H 0.6112 0.1734 0.3401 0.0230(7) Uiso 1 4
H(32N) H 0.8088 0.1144 0.3264 0.0230(7) Uiso 1 4
H(3A) H 0.3494 0.7381 0.3619 0.0162(7) Uiso 1 4
H(3B) H 0.5556 0.7703 0.3910 0.0162(7) Uiso 1 4
H(4A) H 0.2558 0.9019 0.4480 0.0152(7) Uiso 1 4
H(5) H 0.6158 0.9531 0.4636 0.0151(7) Uiso 1 4
H(8A) H 0.3296 0.5288 0.3179 0.0189(7) Uiso 1 4
H(8B) H 0.5320 0.5835 0.3117 0.0189(7) Uiso 1 4
H(9A) H 0.4722 0.3175 0.3424 0.0209(7) Uiso 1 4
H(9B) H 0.4535 0.3771 0.2347 0.0209(7) Uiso 1 4
H(10) H 0.9102 0.2996 0.2780 0.0210(8) Uiso 1 4
H(11) H 0.3210 1.1036 0.5253 0.0165(7) Uiso 1 4
H(12A) H 0.6817 1.1716 0.5097 0.0281(9) Uiso 1 4
H(12B) H 0.5768 1.1450 0.6099 0.0281(9) Uiso 1 4
H(12C) H 0.5187 1.2683 0.5420 0.0281(9) Uiso 1 4

loop_
_atom_site_aniso_label
_atom_site_aniso_U_11
_atom_site_aniso_U_22
_atom_site_aniso_U_33
_atom_site_aniso_U_23
_atom_site_aniso_U_13
_atom_site_aniso_U_12
S(1) 0.0165(3) 0.0037(3) 0.0179(3) 0.0004(3) -0.0005(3) 0.0010(3)
O(1) 0.0259(11) 0.0122(11) 0.0208(10) 0.0036(8) -0.0084(9) -0.0081(9)
O(2) 0.0280(11) 0.0104(11) 0.0170(10) 0.0020(9) 0.0021(9) -0.0026(8)
O(3) 0.0263(11) 0.0050(11) 0.0217(10) 0.0025(8) -0.0005(8) -0.0001(9)
O(4) 0.0197(11) 0.0084(11) 0.0289(11) 0.0072(9) -0.0024(9) -0.0028(8)
O(1W) 0.0184(10) 0.0090(11) 0.0259(11) 0.0002(9) 0.0000(9) -0.0023(8)
N(1) 0.0135(12) 0.0056(12) 0.0156(12) 0.0013(9) 0.0001(9) 0.0008(9)
N(2) 0.0193(12) 0.0074(14) 0.0255(14) -0.0017(11) 0.0002(10) 0.0019(10)
N(3) 0.0218(13) 0.0085(14) 0.0272(14) 0.0011(11) 0.0013(11) 0.0030(10)
C(1) 0.0146(13) 0.0072(15) 0.0144(15) 0.0003(11) -0.0005(11) 0.0001(11)
C(2) 0.0131(13) 0.0072(15) 0.0130(13) 0.0010(10) -0.0002(10) 0.0004(11)
C(3) 0.0181(14) 0.0062(14) 0.0162(14) 0.0021(11) 0.0006(11) 0.0012(11)
C(4) 0.0134(13) 0.0066(15) 0.0182(15) 0.0021(11) 0.0007(11) -0.0018(11)
C(5) 0.0159(14) 0.0050(15) 0.0169(13) -0.0011(10) 0.0002(11) 0.0010(10)
C(6) 0.0147(15) 0.0083(15) 0.0166(14) 0.0019(11) -0.0010(11) -0.0008(11)
C(7) 0.0154(13) 0.0121(18) 0.0116(14) 0.0026(12) -0.0005(11) -0.0026(12)
C(8) 0.0212(14) 0.0044(15) 0.0215(13) -0.0012(12) 0.0013(11) 0.0051(13)
C(9) 0.0172(14) 0.0123(16) 0.0228(15) -0.0064(12) 0.0008(12) 0.0019(12)
C(10) 0.0164(15) 0.0155(18) 0.0206(15) -0.0008(13) 0.0016(12) 0.0019(13)
C(11) 0.0145(14) 0.0034(15) 0.0234(15) -0.0006(12) 0.0020(12) 0.0000(11)
C(12) 0.0207(15) 0.0087(15) 0.0268(15) 0.0007(13) 0.0008(13) -0.0030(11)

loop_
_atom_type_symbol
_atom_type_description
_atom_type_scat_dispersion_real
_atom_type_scat_dispersion_imag
_atom_type_scat_source
S S 0.1250 0.1230 'Invariom modelling (Acta Cryst. A61, 314--320)'
O O 0.0110 0.0060 'Invariom modelling (Acta Cryst. A61, 314--320)'
N N 0.0060 0.0030 'Invariom modelling (Acta Cryst. A61, 314--320)'
C C 0.0030 0.0020 'Invariom modelling (Acta Cryst. A61, 314--320)'
H H 0.0000 0.0000 'Invariom modelling (Acta Cryst. A61, 314--320)'

loop_
_geom_angle_atom_site_label_1
_geom_angle_atom_site_label_2
_geom_angle_atom_site_label_3
_geom_angle
_geom_angle_site_symmetry_1
_geom_angle_site_symmetry_2
_geom_angle_site_symmetry_3
_geom_angle_publ_flag
C(1) N(1) C(6) 120.4(2) 1_555 1_555 1_555 yes
N(1) C(1) C(2) 109.5(2) 1_555 1_555 1_555 yes
N(1) C(1) C(7) 120.9(2) 1_555 1_555 1_555 yes
C(2) C(1) C(7) 129.6(2) 1_555 1_555 1_555 yes
S(1) C(2) C(1) 125.3(2) 1_555 1_555 1_555 yes
S(1) C(2) C(3) 122.46(18) 1_555 1_555 1_555 yes
C(1) C(2) C(3) 112.2(2) 1_555 1_555 1_555 yes
C(2) C(3) C(4) 102.77(19) 1_555 1_555 1_555 yes
C(6) C(5) C(11) 117.9(2) 1_555 1_555 1_555 yes
O(1) C(6) N(1) 130.5(2) 1_555 1_555 1_555 yes
O(1) C(6) C(5) 136.1(2) 1_555 1_555 1_555 yes
N(1) C(6) C(5) 93.21(19) 1_555 1_555 1_555 yes
O(2) C(7) O(3) 125.7(2) 1_555 1_555 1_555 yes
O(2) C(7) C(1) 120.4(2) 1_555 1_555 1_555 yes
O(3) C(7) C(1) 113.8(2) 1_555 1_555 1_555 yes
N(2) C(10) N(3) 124.9(3) 1_555 1_555 1_555 yes
O(4) C(11) C(5) 109.12(19) 1_555 1_555 1_555 yes
O(4) C(11) C(12) 108.7(2) 1_555 1_555 1_555 yes
C(5) C(11) C(12) 110.0(2) 1_555 1_555 1_555 yes

loop_
_geom_bond_atom_site_label_1
_geom_bond_atom_site_label_2
_geom_bond_distance
_geom_bond_site_symmetry_1
_geom_bond_site_symmetry_2
_geom_bond_publ_flag
S(1) C(2) 1.735(3) 1_555 1_555 yes
O(1) C(6) 1.201(3) 1_555 1_555 yes
O(2) C(7) 1.238(3) 1_555 1_555 yes
O(3) C(7) 1.279(3) 1_555 1_555 yes
O(4) C(11) 1.424(3) 1_555 1_555 yes
O(4) H(4O) 0.9575 1_555 1_555 yes
O(1W) H(1W) 0.9575 1_555 1_555 yes
O(1W) H(2W) 0.9575 1_555 1_555 yes
N(1) C(1) 1.447(3) 1_555 1_555 yes
N(1) C(6) 1.401(3) 1_555 1_555 yes
N(2) C(10) 1.311(3) 1_555 1_555 yes
N(2) H(2) 1.0054 1_555 1_555 yes
N(3) C(10) 1.319(3) 1_555 1_555 yes
C(1) C(2) 1.352(3) 1_555 1_555 yes
C(1) C(7) 1.470(3) 1_555 1_555 yes
C(2) C(3) 1.528(3) 1_555 1_555 yes
C(3) C(4) 1.539(3) 1_555 1_555 yes
C(5) C(6) 1.535(3) 1_555 1_555 yes
C(5) C(11) 1.529(3) 1_555 1_555 yes
C(8) C(9) 1.523(3) 1_555 1_555 yes
C(11) C(12) 1.520(3) 1_555 1_555 yes
